data_4350086
loop_
_publ_author_name
'Yue, Cheng-Yang'
'Sun, Hai-Xiao'
'Liu, Quan-Xiu'
'Wang, Xin-Ming'
'Yuan, Zhao-Shuo'
'Wang, Juan'
'Wu, Jia-Hang'
'Hu, Bing'
'Lei, Xiao-Wu'

_publ_section_title
;
 Organic cation directed hybrid lead halides of zero-dimensional to
 two-dimensional structures with tunable photoluminescence properties
;
_journal_issue 10
_journal_name_full 'Inorganic Chemistry Frontiers'
_journal_page_first 2709
_journal_paper_doi 10.1039/C9QI00684B
_journal_volume 6
_journal_year 2019
_chemical_formula_moiety C16N4H44Pb3I10
_chemical_formula_sum 'C16 H44 I10 N4 Pb3'
_chemical_formula_weight 2183.12
_space_group_IT_number 2
_space_group_name_Hall '-P 1'
_space_group_name_H-M_alt 'P -1'
_symmetry_cell_setting triclinic
_symmetry_space_group_name_H-M 'P -1'
_atom_sites_solution_hydrogens geom
_atom_sites_solution_primary direct
_atom_sites_solution_secondary difmap
_audit_creation_method SHELXL-97
_audit_update_record
;
2019-03-10 deposited with the CCDC.	2019-08-09 downloaded from the CCDC.
;
_cell_angle_alpha 75.6650(10)
_cell_angle_beta 89.9240(10)
_cell_angle_gamma 72.4660(10)
_cell_formula_units_Z 2
_cell_length_a 9.5123(8)
_cell_length_b 13.4417(12)
_cell_length_c 19.1192(17)
_cell_measurement_reflns_used 8288
_cell_measurement_temperature 296(2)
_cell_measurement_theta_max 27.19
_cell_measurement_theta_min 2.21
_cell_volume 2251.3(3)
_computing_cell_refinement 'Bruker SAINT'
_computing_data_collection 'Bruker APEX2'
_computing_data_reduction 'Bruker SAINT'
_computing_molecular_graphics 'Bruker SHELXTL'
_computing_publication_material 'Bruker SHELXTL'
_computing_structure_refinement 'SHELXL-97 (Sheldrick, 2008)'
_computing_structure_solution 'SHELXS-97 (Sheldrick, 2008)'
_diffrn_ambient_temperature 296(2)
_diffrn_measured_fraction_theta_full 0.973
_diffrn_measured_fraction_theta_max 0.973
_diffrn_measurement_device_type 'Bruker APEX-II CCD'
_diffrn_measurement_method 'phi and omega scans'
_diffrn_radiation_monochromator graphite
_diffrn_radiation_source 'fine-focus sealed tube'
_diffrn_radiation_type MoK\a
_diffrn_radiation_wavelength 0.71073
_diffrn_reflns_av_R_equivalents 0.0370
_diffrn_reflns_av_sigmaI/netI 0.0467
_diffrn_reflns_limit_h_max 12
_diffrn_reflns_limit_h_min -12
_diffrn_reflns_limit_k_max 17
_diffrn_reflns_limit_k_min -17
_diffrn_reflns_limit_l_max 24
_diffrn_reflns_limit_l_min -24
_diffrn_reflns_number 26362
_diffrn_reflns_theta_full 27.56
_diffrn_reflns_theta_max 27.56
_diffrn_reflns_theta_min 1.65
_exptl_absorpt_coefficient_mu 18.059
_exptl_absorpt_correction_T_max 0.3260
_exptl_absorpt_correction_T_min 0.3260
_exptl_absorpt_correction_type multi-scan
_exptl_absorpt_process_details 'SADABS; Bruker, 2000'
_exptl_crystal_colour light
_exptl_crystal_density_diffrn 3.220
_exptl_crystal_density_method 'not measured'
_exptl_crystal_description block
_exptl_crystal_F_000 1888
_exptl_crystal_size_max 0.08
_exptl_crystal_size_mid 0.08
_exptl_crystal_size_min 0.08
_refine_diff_density_max 2.832
_refine_diff_density_min -1.134
_refine_diff_density_rms 0.205
_refine_ls_extinction_method SHELXL
_refine_ls_goodness_of_fit_ref 1.037
_refine_ls_hydrogen_treatment constr
_refine_ls_matrix_type full
_refine_ls_number_parameters 301
_refine_ls_number_reflns 10146
_refine_ls_number_restraints 1
_refine_ls_restrained_S_all 1.037
_refine_ls_R_factor_all 0.0505
_refine_ls_R_factor_gt 0.0366
_refine_ls_shift/su_max 0.001
_refine_ls_shift/su_mean 0.000
_refine_ls_structure_factor_coef Fsqd
_refine_ls_weighting_details 'calc w=1/[\s^2^(Fo^2^)+(0.0335P)^2^+7.0660P] where P=(Fo^2^+2Fc^2^)/3'
_refine_ls_weighting_scheme calc
_refine_ls_wR_factor_gt 0.0824
_refine_ls_wR_factor_ref 0.0872
_reflns_number_gt 8128
_reflns_number_total 10146
_reflns_threshold_expression >2sigma(I)
_cod_data_source_file c9qi00684b2.cif
_cod_data_source_block C16N4H44Pb3I10
_cod_original_sg_symbol_H-M P-1
_cod_database_code 4350086

loop_
_symmetry_equiv_pos_as_xyz
'x, y, z'
'-x, -y, -z'

loop_
_atom_site_label
_atom_site_type_symbol
_atom_site_fract_x
_atom_site_fract_y
_atom_site_fract_z
_atom_site_U_iso_or_equiv
_atom_site_adp_type
_atom_site_occupancy
_atom_site_symmetry_multiplicity
_atom_site_calc_flag
_atom_site_refinement_flags
Pb1 Pb 0.80650(3) 0.86670(3) 0.101029(18) 0.03642(9) Uani 1 1 d .
Pb2 Pb 0.85047(3) 0.76794(3) 0.330163(18) 0.03628(9) Uani 1 1 d .
Pb3 Pb 0.93409(4) 0.53168(3) 0.206063(19) 0.03747(9) Uani 1 1 d .
I11 I 0.62225(6) 0.74516(5) 0.20876(3) 0.03665(13) Uani 1 1 d .
I10 I 1.09638(6) 0.72024(4) 0.20453(3) 0.03706(13) Uani 1 1 d .
I9 I 0.78047(7) 1.01482(5) 0.21638(4) 0.04914(16) Uani 1 1 d .
I8 I 0.85737(7) 0.65307(6) 0.03626(3) 0.04944(16) Uani 1 1 d .
I7 I 1.10497(7) 0.78195(5) 0.42610(4) 0.04696(15) Uani 1 1 d .
I6 I 0.91591(6) 0.51327(5) 0.38331(4) 0.04594(15) Uani 1 1 d .
I5 I 0.77207(7) 0.36325(5) 0.21149(4) 0.05093(16) Uani 1 1 d .
I4 I 1.0000 1.0000 0.0000 0.0629(3) Uani 1 2 d S
I3 I 0.5000 1.0000 0.0000 0.0552(2) Uani 1 2 d S
I2 I 1.25717(7) 0.39047(5) 0.20064(4) 0.05443(18) Uani 1 1 d .
I1 I 0.58558(7) 0.82543(6) 0.42216(4) 0.05605(18) Uani 1 1 d .
N4 N 1.2267(8) 0.0623(6) 0.2057(4) 0.0386(17) Uani 1 1 d .
C15 C 1.1470(12) 0.1139(10) 0.2621(6) 0.062(3) Uani 1 1 d .
H15A H 1.1480 0.1880 0.2517 0.074 Uiso 1 1 calc R
H15B H 1.0447 0.1152 0.2592 0.074 Uiso 1 1 calc R
C14 C 1.3871(10) 0.0614(10) 0.2063(6) 0.058(3) Uani 1 1 d .
H14A H 1.4399 0.0141 0.2508 0.070 Uiso 1 1 calc R
H14B H 1.3908 0.1332 0.2022 0.070 Uiso 1 1 calc R
H14C H 1.4317 0.0364 0.1662 0.070 Uiso 1 1 calc R
C13 C 1.2236(12) -0.0492(8) 0.2106(7) 0.066(3) Uani 1 1 d .
H13A H 1.1229 -0.0499 0.2103 0.080 Uiso 1 1 calc R
H13B H 1.2774 -0.0971 0.2547 0.080 Uiso 1 1 calc R
H13C H 1.2682 -0.0725 0.1700 0.080 Uiso 1 1 calc R
N3 N 1.1333(10) 0.1116(7) 0.3927(5) 0.057(2) Uani 1 1 d .
C12 C 1.2135(12) 0.0568(10) 0.3361(6) 0.064(3) Uani 1 1 d .
H12A H 1.3164 0.0542 0.3389 0.077 Uiso 1 1 calc R
H12B H 1.2105 -0.0169 0.3471 0.077 Uiso 1 1 calc R
N2 N 0.3930(7) 0.6444(6) 0.0055(4) 0.0398(17) Uani 1 1 d .
C4 C 0.3080(10) 0.4681(9) 0.4128(6) 0.055(3) Uani 1 1 d .
H4A H 0.2446 0.5347 0.4202 0.066 Uiso 1 1 calc R
H4B H 0.3041 0.4092 0.4523 0.066 Uiso 1 1 calc R
H4C H 0.2757 0.4580 0.3683 0.066 Uiso 1 1 calc R
C16 C 0.9721(12) 0.1146(10) 0.3904(7) 0.067(3) Uani 1 1 d .
H16A H 0.9669 0.0434 0.3936 0.101 Uiso 1 1 calc R
H16B H 0.9211 0.1630 0.3459 0.101 Uiso 1 1 calc R
H16C H 0.9267 0.1393 0.4305 0.101 Uiso 1 1 calc R
C8 C 0.2351(11) 0.6433(11) 0.0036(7) 0.073(4) Uani 1 1 d .
H8A H 0.1741 0.7026 0.0203 0.087 Uiso 1 1 calc R
H8B H 0.2295 0.5765 0.0344 0.087 Uiso 1 1 calc R
H8C H 0.2011 0.6501 -0.0451 0.087 Uiso 1 1 calc R
C11 C 1.1481(13) 0.1373(9) 0.1359(6) 0.067(3) Uani 1 1 d .
H11A H 1.0464 0.1393 0.1342 0.080 Uiso 1 1 calc R
H11B H 1.1941 0.1121 0.0961 0.080 Uiso 1 1 calc R
H11C H 1.1534 0.2085 0.1326 0.080 Uiso 1 1 calc R
C7 C 0.4366(12) 0.6496(11) 0.0775(6) 0.071(3) Uani 1 1 d .
H7A H 0.3654 0.7087 0.0903 0.085 Uiso 1 1 calc R
H7B H 0.5321 0.6601 0.0774 0.085 Uiso 1 1 calc R
H7C H 0.4411 0.5833 0.1123 0.085 Uiso 1 1 calc R
C10 C 1.2109(15) 0.0388(9) 0.4629(7) 0.075(4) Uani 1 1 d .
H10A H 1.2047 -0.0325 0.4675 0.112 Uiso 1 1 calc R
H10B H 1.1651 0.0659 0.5021 0.112 Uiso 1 1 calc R
H10C H 1.3129 0.0361 0.4643 0.112 Uiso 1 1 calc R
C3 C 0.4703(13) 0.5598(10) 0.3446(7) 0.078(4) Uani 1 1 d .
H3A H 0.5697 0.5630 0.3417 0.093 Uiso 1 1 calc R
H3B H 0.4056 0.6278 0.3491 0.093 Uiso 1 1 calc R
H3C H 0.4395 0.5451 0.3015 0.093 Uiso 1 1 calc R
C2 C 0.5669(13) 0.3678(10) 0.3982(8) 0.083(4) Uani 1 1 d .
H2A H 0.6660 0.3718 0.3960 0.100 Uiso 1 1 calc R
H2B H 0.5361 0.3567 0.3537 0.100 Uiso 1 1 calc R
H2C H 0.5640 0.3087 0.4378 0.100 Uiso 1 1 calc R
C6 C 0.3991(14) 0.7423(10) -0.0494(7) 0.078(4) Uani 1 1 d .
H6A H 0.3348 0.8054 -0.0379 0.094 Uiso 1 1 calc R
H6B H 0.3677 0.7394 -0.0964 0.094 Uiso 1 1 calc R
H6C H 0.4986 0.7453 -0.0495 0.094 Uiso 1 1 calc R
C9 C 1.1438(18) 0.2181(10) 0.3888(7) 0.089(4) Uani 1 1 d .
H9A H 1.0945 0.2671 0.3441 0.133 Uiso 1 1 calc R
H9B H 1.2460 0.2147 0.3910 0.133 Uiso 1 1 calc R
H9C H 1.0979 0.2429 0.4287 0.133 Uiso 1 1 calc R
C5 C 0.4992(14) 0.5516(10) -0.0190(8) 0.078(4) Uani 1 1 d .
H5A H 0.4736 0.5610 -0.0699 0.094 Uiso 1 1 calc .
H5B H 0.5984 0.5565 -0.0149 0.094 Uiso 1 1 calc .
N1 N 0.4642(8) 0.4721(7) 0.4092(4) 0.0451(19) Uani 1 1 d .
C1 C 0.515(2) 0.495(3) 0.4732(11) 0.217(15) Uani 1 1 d D
H1A H 0.6108 0.4391 0.4855 0.260 Uiso 1 1 calc .
H1B H 0.5388 0.5606 0.4521 0.260 Uiso 1 1 calc .

loop_
_atom_site_aniso_label
_atom_site_aniso_U_11
_atom_site_aniso_U_22
_atom_site_aniso_U_33
_atom_site_aniso_U_23
_atom_site_aniso_U_13
_atom_site_aniso_U_12
Pb1 0.03574(17) 0.03749(18) 0.03198(18) -0.00125(14) 0.00193(13) -0.01174(13)
Pb2 0.03689(17) 0.03986(19) 0.03349(18) -0.01100(15) 0.00209(14) -0.01276(14)
Pb3 0.04015(18) 0.03320(18) 0.03849(19) -0.00782(14) 0.00170(14) -0.01176(14)
I11 0.0342(3) 0.0430(3) 0.0340(3) -0.0071(2) 0.0024(2) -0.0160(2)
I10 0.0320(3) 0.0370(3) 0.0425(3) -0.0106(2) 0.0013(2) -0.0110(2)
I9 0.0391(3) 0.0392(3) 0.0701(5) -0.0144(3) 0.0057(3) -0.0134(3)
I8 0.0448(3) 0.0704(4) 0.0391(3) -0.0182(3) 0.0061(3) -0.0234(3)
I7 0.0459(3) 0.0473(4) 0.0484(4) -0.0188(3) -0.0066(3) -0.0104(3)
I6 0.0400(3) 0.0445(3) 0.0471(4) 0.0012(3) -0.0019(3) -0.0146(3)
I5 0.0576(4) 0.0500(4) 0.0503(4) -0.0109(3) -0.0042(3) -0.0260(3)
I4 0.0822(7) 0.0867(8) 0.0408(5) -0.0137(5) 0.0179(5) -0.0592(6)
I3 0.0467(5) 0.0599(6) 0.0455(5) -0.0097(5) -0.0118(4) 0.0002(4)
I2 0.0496(4) 0.0399(3) 0.0709(5) -0.0124(3) 0.0154(3) -0.0114(3)
I1 0.0501(4) 0.0604(4) 0.0544(4) -0.0157(3) 0.0152(3) -0.0120(3)
N4 0.035(4) 0.052(5) 0.035(4) -0.020(4) 0.009(3) -0.015(3)
C15 0.059(6) 0.077(8) 0.054(7) -0.031(6) 0.020(5) -0.018(6)
C14 0.045(6) 0.083(8) 0.068(8) -0.039(6) 0.019(5) -0.034(5)
C13 0.058(6) 0.038(6) 0.110(10) -0.030(6) 0.005(6) -0.018(5)
N3 0.078(6) 0.056(5) 0.044(5) -0.020(4) 0.012(4) -0.026(5)
C12 0.059(7) 0.082(8) 0.049(7) -0.027(6) 0.004(5) -0.011(6)
N2 0.032(4) 0.041(4) 0.050(5) -0.018(4) 0.004(3) -0.011(3)
C4 0.036(5) 0.078(8) 0.057(7) -0.021(6) 0.005(5) -0.026(5)
C16 0.066(7) 0.070(8) 0.068(8) -0.028(7) 0.028(6) -0.016(6)
C8 0.035(5) 0.111(10) 0.077(9) -0.027(8) 0.009(5) -0.027(6)
C11 0.073(8) 0.059(7) 0.061(7) -0.013(6) -0.015(6) -0.013(6)
C7 0.054(7) 0.106(10) 0.062(8) -0.036(7) 0.007(6) -0.028(7)
C10 0.102(10) 0.051(7) 0.066(8) -0.012(6) 0.001(7) -0.019(7)
C3 0.061(7) 0.059(7) 0.093(10) 0.021(7) 0.005(7) -0.023(6)
C2 0.060(7) 0.066(8) 0.106(11) -0.011(8) 0.029(7) -0.005(6)
C6 0.084(9) 0.072(9) 0.081(9) -0.001(7) 0.000(7) -0.046(7)
C9 0.154(14) 0.065(8) 0.063(8) -0.015(7) 0.018(9) -0.058(9)
C5 0.066(7) 0.071(8) 0.115(12) -0.042(8) 0.027(8) -0.031(7)
N1 0.033(4) 0.065(5) 0.040(5) -0.018(4) 0.000(3) -0.016(4)
C1 0.100(12) 0.55(5) 0.15(2) -0.24(3) 0.080(12) -0.20(2)

loop_
_atom_type_symbol
_atom_type_description
_atom_type_scat_dispersion_real
_atom_type_scat_dispersion_imag
_atom_type_scat_source
C C 0.0033 0.0016 'International Tables Vol C Tables 4.2.6.8 and 6.1.1.4'
H H 0.0000 0.0000 'International Tables Vol C Tables 4.2.6.8 and 6.1.1.4'
N N 0.0061 0.0033 'International Tables Vol C Tables 4.2.6.8 and 6.1.1.4'
I I -0.4742 1.8119 'International Tables Vol C Tables 4.2.6.8 and 6.1.1.4'
Pb Pb -3.3944 10.1111 'International Tables Vol C Tables 4.2.6.8 and 6.1.1.4'

loop_
_geom_angle_atom_site_label_1
_geom_angle_atom_site_label_2
_geom_angle_atom_site_label_3
_geom_angle
_geom_angle_site_symmetry_1
_geom_angle_site_symmetry_3
I11 Pb1 I10 88.074(17) . .
I11 Pb1 I4 175.630(16) . .
I10 Pb1 I4 90.332(14) . .
I11 Pb1 I3 87.863(14) . .
I10 Pb1 I3 175.380(15) . .
I4 Pb1 I3 93.876(10) . .
I11 Pb1 I9 84.967(18) . .
I10 Pb1 I9 81.935(18) . .
I4 Pb1 I9 90.782(15) . .
I3 Pb1 I9 99.893(15) . .
I11 Pb1 I8 81.151(18) . .
I10 Pb1 I8 84.255(18) . .
I4 Pb1 I8 102.742(15) . .
I3 Pb1 I8 92.945(15) . .
I9 Pb1 I8 160.70(2) . .
I1 Pb2 I7 101.24(2) . .
I1 Pb2 I6 95.73(2) . .
I7 Pb2 I6 97.164(19) . .
I1 Pb2 I11 88.30(2) . .
I7 Pb2 I11 170.442(19) . .
I6 Pb2 I11 82.338(17) . .
I1 Pb2 I9 96.78(2) . .
I7 Pb2 I9 96.568(19) . .
I6 Pb2 I9 159.24(2) . .
I11 Pb2 I9 81.541(17) . .
I1 Pb2 I10 170.04(2) . .
I7 Pb2 I10 87.852(18) . .
I6 Pb2 I10 87.063(17) . .
I11 Pb2 I10 82.590(17) . .
I9 Pb2 I10 77.968(17) . .
I5 Pb3 I2 99.96(2) . .
I5 Pb3 I8 97.50(2) . .
I2 Pb3 I8 99.22(2) . .
I5 Pb3 I10 177.20(2) . .
I2 Pb3 I10 82.518(18) . .
I8 Pb3 I10 83.328(18) . .
I5 Pb3 I6 92.790(19) . .
I2 Pb3 I6 101.76(2) . .
I8 Pb3 I6 154.62(2) . .
I10 Pb3 I6 85.400(16) . .
Pb1 I11 Pb2 81.575(16) . .
Pb1 I10 Pb3 81.045(16) . .
Pb1 I10 Pb2 79.937(16) . .
Pb3 I10 Pb2 79.627(15) . .
Pb1 I9 Pb2 79.198(17) . .
Pb3 I8 Pb1 81.056(18) . .
Pb2 I6 Pb3 82.535(17) . .
Pb1 I4 Pb1 180.0 . 2_775
Pb1 I3 Pb1 179.999(11) 2_675 .
C13 N4 C11 110.1(8) . .
C13 N4 C15 115.5(8) . .
C11 N4 C15 103.3(8) . .
C13 N4 C14 108.5(8) . .
C11 N4 C14 107.8(8) . .
C15 N4 C14 111.2(7) . .
C12 C15 N4 112.8(9) . .
C12 C15 H15A 109.0 . .
N4 C15 H15A 109.0 . .
C12 C15 H15B 109.0 . .
N4 C15 H15B 109.0 . .
H15A C15 H15B 107.8 . .
N4 C14 H14A 109.5 . .
N4 C14 H14B 109.5 . .
H14A C14 H14B 109.5 . .
N4 C14 H14C 109.5 . .
H14A C14 H14C 109.5 . .
H14B C14 H14C 109.5 . .
N4 C13 H13A 109.5 . .
N4 C13 H13B 109.5 . .
H13A C13 H13B 109.5 . .
N4 C13 H13C 109.5 . .
H13A C13 H13C 109.5 . .
H13B C13 H13C 109.5 . .
C9 N3 C10 107.3(9) . .
C9 N3 C16 110.4(10) . .
C10 N3 C16 109.2(9) . .
C9 N3 C12 115.6(10) . .
C10 N3 C12 103.7(9) . .
C16 N3 C12 110.2(8) . .
C15 C12 N3 112.2(9) . .
C15 C12 H12A 109.2 . .
N3 C12 H12A 109.2 . .
C15 C12 H12B 109.2 . .
N3 C12 H12B 109.2 . .
H12A C12 H12B 107.9 . .
C7 N2 C6 109.8(9) . .
C7 N2 C8 108.9(8) . .
C6 N2 C8 107.4(9) . .
C7 N2 C5 113.2(9) . .
C6 N2 C5 103.9(9) . .
C8 N2 C5 113.3(8) . .
N1 C4 H4A 109.5 . .
N1 C4 H4B 109.5 . .
H4A C4 H4B 109.5 . .
N1 C4 H4C 109.5 . .
H4A C4 H4C 109.5 . .
H4B C4 H4C 109.5 . .
N3 C16 H16A 109.5 . .
N3 C16 H16B 109.5 . .
H16A C16 H16B 109.5 . .
N3 C16 H16C 109.5 . .
H16A C16 H16C 109.5 . .
H16B C16 H16C 109.5 . .
N2 C8 H8A 109.5 . .
N2 C8 H8B 109.5 . .
H8A C8 H8B 109.5 . .
N2 C8 H8C 109.5 . .
H8A C8 H8C 109.5 . .
H8B C8 H8C 109.5 . .
N4 C11 H11A 109.5 . .
N4 C11 H11B 109.5 . .
H11A C11 H11B 109.5 . .
N4 C11 H11C 109.5 . .
H11A C11 H11C 109.5 . .
H11B C11 H11C 109.5 . .
N2 C7 H7A 109.5 . .
N2 C7 H7B 109.5 . .
H7A C7 H7B 109.5 . .
N2 C7 H7C 109.5 . .
H7A C7 H7C 109.5 . .
H7B C7 H7C 109.5 . .
N3 C10 H10A 109.5 . .
N3 C10 H10B 109.5 . .
H10A C10 H10B 109.5 . .
N3 C10 H10C 109.5 . .
H10A C10 H10C 109.5 . .
H10B C10 H10C 109.5 . .
N1 C3 H3A 109.5 . .
N1 C3 H3B 109.5 . .
H3A C3 H3B 109.5 . .
N1 C3 H3C 109.5 . .
H3A C3 H3C 109.5 . .
H3B C3 H3C 109.5 . .
N1 C2 H2A 109.5 . .
N1 C2 H2B 109.5 . .
H2A C2 H2B 109.5 . .
N1 C2 H2C 109.5 . .
H2A C2 H2C 109.5 . .
H2B C2 H2C 109.5 . .
N2 C6 H6A 109.5 . .
N2 C6 H6B 109.5 . .
H6A C6 H6B 109.5 . .
N2 C6 H6C 109.5 . .
H6A C6 H6C 109.5 . .
H6B C6 H6C 109.5 . .
N3 C9 H9A 109.5 . .
N3 C9 H9B 109.5 . .
H9A C9 H9B 109.5 . .
N3 C9 H9C 109.5 . .
H9A C9 H9C 109.5 . .
H9B C9 H9C 109.5 . .
C5 C5 N2 115.5(14) 2_665 .
C5 C5 H5A 108.4 2_665 .
N2 C5 H5A 108.4 . .
C5 C5 H5B 108.4 2_665 .
N2 C5 H5B 108.4 . .
H5A C5 H5B 107.5 . .
C1 N1 C3 108.4(15) . .
C1 N1 C4 111.8(9) . .
C3 N1 C4 108.8(8) . .
C1 N1 C2 110.3(15) . .
C3 N1 C2 106.7(9) . .
C4 N1 C2 110.7(8) . .
C1 C1 N1 143(2) 2_666 .
C1 C1 H1A 101.2 2_666 .
N1 C1 H1A 101.2 . .
C1 C1 H1B 101.2 2_666 .
N1 C1 H1B 101.2 . .
H1A C1 H1B 104.5 . .

loop_
_geom_bond_atom_site_label_1
_geom_bond_atom_site_label_2
_geom_bond_distance
_geom_bond_site_symmetry_2
Pb1 I11 3.1673(6) .
Pb1 I10 3.1952(7) .
Pb1 I4 3.2548(4) .
Pb1 I3 3.2550(4) .
Pb1 I9 3.2811(8) .
Pb1 I8 3.3069(8) .
Pb2 I1 3.0867(8) .
Pb2 I7 3.1173(7) .
Pb2 I6 3.1834(8) .
Pb2 I11 3.3106(7) .
Pb2 I9 3.3594(8) .
Pb2 I10 3.3906(7) .
Pb3 I5 3.0818(7) .
Pb3 I2 3.1048(8) .
Pb3 I8 3.2250(8) .
Pb3 I10 3.3360(7) .
Pb3 I6 3.3444(8) .
I4 Pb1 3.2548(4) 2_775
I3 Pb1 3.2550(4) 2_675
N4 C13 1.488(12) .
N4 C11 1.496(13) .
N4 C15 1.507(12) .
N4 C14 1.522(11) .
C15 C12 1.471(15) .
C15 H15A 0.9700 .
C15 H15B 0.9700 .
C14 H14A 0.9600 .
C14 H14B 0.9600 .
C14 H14C 0.9600 .
C13 H13A 0.9600 .
C13 H13B 0.9600 .
C13 H13C 0.9600 .
N3 C9 1.448(14) .
N3 C10 1.490(14) .
N3 C16 1.522(14) .
N3 C12 1.532(13) .
C12 H12A 0.9700 .
C12 H12B 0.9700 .
N2 C7 1.464(13) .
N2 C6 1.482(13) .
N2 C8 1.507(11) .
N2 C5 1.524(14) .
C4 N1 1.503(11) .
C4 H4A 0.9600 .
C4 H4B 0.9600 .
C4 H4C 0.9600 .
C16 H16A 0.9600 .
C16 H16B 0.9600 .
C16 H16C 0.9600 .
C8 H8A 0.9600 .
C8 H8B 0.9600 .
C8 H8C 0.9600 .
C11 H11A 0.9600 .
C11 H11B 0.9600 .
C11 H11C 0.9600 .
C7 H7A 0.9600 .
C7 H7B 0.9600 .
C7 H7C 0.9600 .
C10 H10A 0.9600 .
C10 H10B 0.9600 .
C10 H10C 0.9600 .
C3 N1 1.496(13) .
C3 H3A 0.9600 .
C3 H3B 0.9600 .
C3 H3C 0.9600 .
C2 N1 1.511(14) .
C2 H2A 0.9600 .
C2 H2B 0.9600 .
C2 H2C 0.9600 .
C6 H6A 0.9600 .
C6 H6B 0.9600 .
C6 H6C 0.9600 .
C9 H9A 0.9600 .
C9 H9B 0.9600 .
C9 H9C 0.9600 .
C5 C5 1.39(3) 2_665
C5 H5A 0.9700 .
C5 H5B 0.9700 .
N1 C1 1.450(15) .
C1 C1 1.10(3) 2_666
C1 H1A 0.9700 .
C1 H1B 0.9700 .
